data_4112033
loop_
_publ_author_name
'Fenbao Zhang'
'Christopher W. Kirby'
'Douglas W. Hairsine'
'Michael C. Jennings'
'Richard J. Puddephatt'

_publ_section_title
;
 Activation of C-H Bonds of Arenes: Selectivity and Reactivity in
 Bis(pyridyl) Platinum(II) Complexes
;
_journal_name_full 'Journal of the American Chemical Society'
_journal_page_first 14196
_journal_page_last 14197
_journal_paper_doi 10.1021/ja055436z
_journal_volume 127
_journal_year 2005
_chemical_formula_sum 'C38.5 H21 B Cl3 F15 N2 O2 Pt'
_chemical_formula_weight 1140.82
_chemical_name_systematic
; 
 ? 
;
_space_group_IT_number 14
_symmetry_cell_setting monoclinic
_symmetry_space_group_name_Hall '-P 2ybc'
_symmetry_space_group_name_H-M 'P 1 21/c 1'
_atom_sites_solution_hydrogens geom
_atom_sites_solution_primary direct
_atom_sites_solution_secondary difmap
_audit_creation_method SHELXL-97
_cell_angle_alpha 90.00
_cell_angle_beta 91.802(2)
_cell_angle_gamma 90.00
_cell_formula_units_Z 8
_cell_length_a 14.6798(5)
_cell_length_b 20.7799(6)
_cell_length_c 25.5737(8)
_cell_measurement_temperature 150(2)
_cell_volume 7797.3(4)
_computing_cell_refinement 'Nonius DENZO'
_computing_data_collection 'Nonius COLLECT'
_computing_data_reduction 'Nonius DENZO'
_computing_molecular_graphics 'Bruker SHELXTL'
_computing_publication_material 'Bruker SHELXTL'
_computing_structure_refinement 'SHELXL-97 (Sheldrick, 1997)'
_computing_structure_solution 'SHELXS-97 (Sheldrick, 1990)'
_diffrn_ambient_temperature 150(2)
_diffrn_measured_fraction_theta_full 0.992
_diffrn_measured_fraction_theta_max 0.992
_diffrn_measurement_device_type 'Nonius Kappa-CCD'
_diffrn_measurement_method 'phi/omega scans'
_diffrn_radiation_monochromator graphite
_diffrn_radiation_source 'fine-focus sealed tube'
_diffrn_radiation_type MoK\a
_diffrn_radiation_wavelength 0.71073
_diffrn_reflns_av_R_equivalents 0.117
_diffrn_reflns_av_sigmaI/netI 0.1247
_diffrn_reflns_limit_h_max 19
_diffrn_reflns_limit_h_min -19
_diffrn_reflns_limit_k_max 26
_diffrn_reflns_limit_k_min -26
_diffrn_reflns_limit_l_max 33
_diffrn_reflns_limit_l_min -33
_diffrn_reflns_number 58886
_diffrn_reflns_theta_full 27.50
_diffrn_reflns_theta_max 27.50
_diffrn_reflns_theta_min 2.58
_exptl_absorpt_coefficient_mu 3.917
_exptl_absorpt_correction_T_max 0.3862
_exptl_absorpt_correction_T_min 0.1572
_exptl_absorpt_correction_type integration
_exptl_crystal_colour yellow
_exptl_crystal_density_diffrn 1.944
_exptl_crystal_description plate
_exptl_crystal_F_000 4408
_exptl_crystal_size_max 0.75
_exptl_crystal_size_mid 0.63
_exptl_crystal_size_min 0.30
_refine_diff_density_max 2.581
_refine_diff_density_min -2.627
_refine_diff_density_rms 0.211
_refine_ls_extinction_method none
_refine_ls_goodness_of_fit_ref 0.956
_refine_ls_hydrogen_treatment mixed
_refine_ls_matrix_type full
_refine_ls_number_parameters 1043
_refine_ls_number_reflns 17756
_refine_ls_number_restraints 8
_refine_ls_restrained_S_all 0.960
_refine_ls_R_factor_all 0.1233
_refine_ls_R_factor_gt 0.0605
_refine_ls_shift/su_max 0.012
_refine_ls_shift/su_mean 0.000
_refine_ls_structure_factor_coef Fsqd
_refine_ls_weighting_details 'calc w=1/[\s^2^(Fo^2^)+(0.0834P)^2^+0.0000P] where P=(Fo^2^+2Fc^2^)/3'
_refine_ls_weighting_scheme calc
_refine_ls_wR_factor_gt 0.1380
_refine_ls_wR_factor_ref 0.1630
_reflns_number_gt 10279
_reflns_number_total 17756
_reflns_threshold_expression >2sigma(I)
_cod_data_source_file ja055436zsi20050817_031919_6.cif
_cod_data_source_block complex_7a
_cod_original_formula_sum 'C38.50 H21 B Cl3 F15 N2 O2 Pt'
_cod_database_code 4112033

loop_
_symmetry_equiv_pos_as_xyz
'x, y, z'
'-x, y+1/2, -z+1/2'
'-x, -y, -z'
'x, -y-1/2, z-1/2'

loop_
_atom_site_label
_atom_site_type_symbol
_atom_site_fract_x
_atom_site_fract_y
_atom_site_fract_z
_atom_site_U_iso_or_equiv
_atom_site_adp_type
_atom_site_occupancy
_atom_site_symmetry_multiplicity
_atom_site_calc_flag
_atom_site_refinement_flags
_atom_site_disorder_assembly
_atom_site_disorder_group
Pt1A Pt -0.39074(2) 0.584717(15) 0.292521(12) 0.02249(10) Uani 1 1 d . . .
N1A N -0.3739(4) 0.6814(3) 0.2674(3) 0.0245(15) Uani 1 1 d . . .
C2A C -0.3410(5) 0.6963(4) 0.2221(3) 0.028(2) Uani 1 1 d . . .
H2AA H -0.3123 0.6638 0.2024 0.033 Uiso 1 1 calc R . .
C3A C -0.3465(6) 0.7586(4) 0.2017(3) 0.033(2) Uani 1 1 d . . .
H3AA H -0.3226 0.7679 0.1685 0.040 Uiso 1 1 calc R . .
C4A C -0.3865(6) 0.8061(4) 0.2301(4) 0.035(2) Uani 1 1 d . . .
H4AA H -0.3920 0.8485 0.2165 0.042 Uiso 1 1 calc R . .
C5A C -0.4190(6) 0.7910(4) 0.2790(3) 0.033(2) Uani 1 1 d . . .
H5AA H -0.4460 0.8232 0.2998 0.040 Uiso 1 1 calc R . .
C6A C -0.4114(6) 0.7278(4) 0.2970(3) 0.029(2) Uani 1 1 d . . .
C7A C -0.4447(6) 0.7122(4) 0.3498(3) 0.028(2) Uani 1 1 d . . .
O8A O -0.5060(4) 0.7418(3) 0.3690(2) 0.0430(17) Uani 1 1 d . . .
C9A C -0.3896(6) 0.6661(4) 0.3846(3) 0.0265(19) Uani 1 1 d . . .
C10A C -0.3742(6) 0.6828(4) 0.4364(3) 0.034(2) Uani 1 1 d . . .
H10A H -0.4002 0.7207 0.4503 0.041 Uiso 1 1 calc R . .
C11A C -0.3197(7) 0.6430(5) 0.4674(4) 0.049(3) Uani 1 1 d . . .
H11A H -0.3082 0.6537 0.5031 0.059 Uiso 1 1 calc R . .
C12A C -0.2824(7) 0.5889(5) 0.4477(4) 0.042(2) Uani 1 1 d . . .
H12A H -0.2429 0.5628 0.4687 0.050 Uiso 1 1 calc R . .
C13A C -0.3034(6) 0.5724(4) 0.3956(3) 0.035(2) Uani 1 1 d . . .
H13A H -0.2800 0.5336 0.3817 0.041 Uiso 1 1 calc R . .
N14A N -0.3558(4) 0.6103(3) 0.3653(3) 0.0258(16) Uani 1 1 d . . .
C21A C -0.4141(5) 0.4939(4) 0.3161(3) 0.0257(19) Uani 1 1 d . . .
C22A C -0.3716(6) 0.4420(4) 0.2940(4) 0.032(2) Uani 1 1 d . . .
H22A H -0.3302 0.4494 0.2668 0.039 Uiso 1 1 calc R . .
C23A C -0.3872(6) 0.3786(4) 0.3101(4) 0.041(2) Uani 1 1 d . . .
C24A C -0.4509(6) 0.3690(5) 0.3489(4) 0.041(2) Uani 1 1 d . . .
H24A H -0.4629 0.3264 0.3604 0.049 Uiso 1 1 calc R . .
C25A C -0.4955(6) 0.4185(5) 0.3704(4) 0.039(2) Uani 1 1 d . . .
C26A C -0.4780(6) 0.4826(4) 0.3550(3) 0.029(2) Uani 1 1 d . . .
H26A H -0.5088 0.5174 0.3707 0.035 Uiso 1 1 calc R . .
C27A C -0.3356(7) 0.3223(5) 0.2857(5) 0.064(4) Uani 1 1 d . . .
H27A H -0.2941 0.3389 0.2596 0.096 Uiso 1 1 calc R . .
H27B H -0.3793 0.2926 0.2688 0.096 Uiso 1 1 calc R . .
H27C H -0.3005 0.2994 0.3131 0.096 Uiso 1 1 calc R . .
C28A C -0.5690(7) 0.4069(5) 0.4110(4) 0.052(3) Uani 1 1 d . . .
H28A H -0.5737 0.3607 0.4181 0.078 Uiso 1 1 calc R . .
H28B H -0.6279 0.4230 0.3973 0.078 Uiso 1 1 calc R . .
H28C H -0.5523 0.4297 0.4434 0.078 Uiso 1 1 calc R . .
O31A O -0.4230(3) 0.5596(2) 0.2162(2) 0.0234(12) Uani 1 1 d . . .
H31A H -0.3729 0.5463 0.1961 0.035 Uiso 1 1 calc R . .
B32A B -0.5142(6) 0.5592(4) 0.1874(4) 0.024(2) Uani 1 1 d . . .
C41A C -0.5251(4) 0.4915(2) 0.14990(19) 0.0273(19) Uani 1 1 d G . .
C42A C -0.6108(3) 0.4800(2) 0.1272(2) 0.029(2) Uani 1 1 d G . .
C43A C -0.6247(3) 0.4270(3) 0.0947(2) 0.034(2) Uani 1 1 d G . .
C44A C -0.5529(4) 0.3856(2) 0.0850(2) 0.036(2) Uani 1 1 d G . .
C45A C -0.4672(3) 0.3971(2) 0.1077(2) 0.031(2) Uani 1 1 d G . .
C46A C -0.4533(3) 0.4501(3) 0.1402(2) 0.0269(19) Uani 1 1 d G . .
F42A F -0.6801(3) 0.5172(2) 0.13501(19) 0.0346(12) Uani 1 1 d . . .
F43A F -0.7062(3) 0.4155(2) 0.0722(2) 0.0427(14) Uani 1 1 d . . .
F44A F -0.5642(4) 0.3365(2) 0.0507(2) 0.0522(16) Uani 1 1 d . . .
F45A F -0.3972(4) 0.3595(2) 0.0960(2) 0.0450(14) Uani 1 1 d . . .
F46A F -0.3701(3) 0.4589(2) 0.15979(19) 0.0358(12) Uani 1 1 d . . .
C51A C -0.5148(4) 0.6188(2) 0.14110(18) 0.028(2) Uani 1 1 d G . .
C52A C -0.5915(3) 0.6555(3) 0.1285(2) 0.0255(18) Uani 1 1 d G . .
C53A C -0.5879(3) 0.7023(2) 0.0898(2) 0.032(2) Uani 1 1 d G . .
C54A C -0.5076(4) 0.7123(2) 0.06360(19) 0.033(2) Uani 1 1 d G . .
C55A C -0.4309(3) 0.6756(3) 0.0762(2) 0.030(2) Uani 1 1 d G . .
C56A C -0.4345(3) 0.6288(2) 0.1149(2) 0.028(2) Uani 1 1 d G . .
F52A F -0.6692(3) 0.6494(2) 0.15158(18) 0.0341(12) Uani 1 1 d . . .
F53A F -0.6622(4) 0.7368(3) 0.0771(2) 0.0464(14) Uani 1 1 d . . .
F54A F -0.5047(4) 0.7583(2) 0.0263(2) 0.0478(14) Uani 1 1 d . . .
F55A F -0.3538(3) 0.6863(3) 0.0515(2) 0.0458(14) Uani 1 1 d . . .
F56A F -0.3614(3) 0.5940(2) 0.12252(19) 0.0351(12) Uani 1 1 d . . .
C61A C -0.5896(3) 0.5640(2) 0.23460(17) 0.0211(18) Uani 1 1 d G . .
C62A C -0.6084(4) 0.62299(19) 0.2575(2) 0.029(2) Uani 1 1 d G . .
C63A C -0.6635(4) 0.6258(2) 0.3007(2) 0.0272(19) Uani 1 1 d G . .
C64A C -0.6999(3) 0.5696(3) 0.32088(17) 0.039(2) Uani 1 1 d G . .
C65A C -0.6811(4) 0.5106(2) 0.2979(2) 0.029(2) Uiso 1 1 d G . .
C66A C -0.6260(4) 0.50784(19) 0.2548(2) 0.0262(19) Uiso 1 1 d G . .
F62A F -0.5746(3) 0.6773(2) 0.24083(19) 0.0317(11) Uani 1 1 d . . .
F63A F -0.6816(3) 0.6829(3) 0.3226(2) 0.0449(14) Uani 1 1 d . . .
F64A F -0.7536(3) 0.5730(3) 0.36261(19) 0.0458(14) Uani 1 1 d . . .
F65A F -0.7156(3) 0.4575(3) 0.31834(19) 0.0426(13) Uani 1 1 d . . .
F66A F -0.6080(3) 0.4505(2) 0.23748(19) 0.0346(12) Uani 1 1 d . . .
Pt1B Pt 0.11413(2) -0.214593(15) 0.285926(12) 0.02251(10) Uani 1 1 d . . .
N1B N 0.1528(4) -0.2401(3) 0.3582(3) 0.0260(16) Uani 1 1 d . . .
C2B C 0.2040(5) -0.2025(4) 0.3879(3) 0.028(2) Uani 1 1 d . . .
H2BA H 0.2260 -0.1635 0.3736 0.033 Uiso 1 1 calc R . .
C3B C 0.2276(6) -0.2176(4) 0.4398(4) 0.038(2) Uani 1 1 d . . .
H3BA H 0.2656 -0.1898 0.4603 0.045 Uiso 1 1 calc R . .
C4B C 0.1949(7) -0.2730(5) 0.4602(4) 0.045(3) Uani 1 1 d . . .
H4BA H 0.2086 -0.2838 0.4957 0.053 Uiso 1 1 calc R . .
C5B C 0.1410(6) -0.3142(4) 0.4289(3) 0.031(2) Uani 1 1 d . . .
H5BA H 0.1189 -0.3536 0.4425 0.037 Uiso 1 1 calc R . .
C6B C 0.1208(6) -0.2966(4) 0.3786(3) 0.028(2) Uani 1 1 d . . .
C7B C 0.0668(6) -0.3432(4) 0.3444(3) 0.031(2) Uani 1 1 d . . .
O8B O 0.0076(4) -0.3743(3) 0.3647(2) 0.0393(16) Uani 1 1 d . . .
C9B C 0.0951(5) -0.3585(4) 0.2904(3) 0.0255(19) Uani 1 1 d . . .
C10B C 0.0873(6) -0.4211(4) 0.2729(4) 0.032(2) Uani 1 1 d . . .
H10B H 0.0610 -0.4532 0.2942 0.038 Uiso 1 1 calc R . .
C11B C 0.1182(6) -0.4367(4) 0.2240(3) 0.032(2) Uani 1 1 d . . .
H11B H 0.1133 -0.4794 0.2111 0.038 Uiso 1 1 calc R . .
C12B C 0.1563(6) -0.3887(4) 0.1943(4) 0.033(2) Uani 1 1 d . . .
H12B H 0.1795 -0.3983 0.1609 0.040 Uiso 1 1 calc R . .
C13B C 0.1604(6) -0.3262(4) 0.2139(4) 0.033(2) Uani 1 1 d . . .
H13B H 0.1854 -0.2930 0.1931 0.039 Uiso 1 1 calc R . .
N14B N 0.1300(4) -0.3119(3) 0.2612(3) 0.0238(15) Uani 1 1 d . . .
C21B C 0.0918(5) -0.1237(4) 0.3092(3) 0.028(2) Uani 1 1 d . . .
C22B C 0.0321(6) -0.1110(4) 0.3488(4) 0.037(2) Uani 1 1 d . . .
H22B H 0.0025 -0.1462 0.3649 0.045 Uiso 1 1 calc R . .
C23B C 0.0135(6) -0.0485(5) 0.3662(3) 0.036(2) Uani 1 1 d . . .
C24B C 0.0585(6) 0.0013(4) 0.3429(4) 0.043(3) Uani 1 1 d . . .
H24B H 0.0482 0.0439 0.3548 0.051 Uiso 1 1 calc R . .
C25B C 0.1188(6) -0.0084(4) 0.3024(4) 0.040(2) Uani 1 1 d . . .
C26B C 0.1342(5) -0.0717(4) 0.2864(4) 0.030(2) Uani 1 1 d . . .
H26B H 0.1751 -0.0793 0.2590 0.036 Uiso 1 1 calc R . .
C27B C -0.0554(7) -0.0373(5) 0.4087(4) 0.057(3) Uani 1 1 d . . .
H27D H -0.0593 0.0088 0.4162 0.085 Uiso 1 1 calc R . .
H27E H -0.0357 -0.0604 0.4405 0.085 Uiso 1 1 calc R . .
H27F H -0.1153 -0.0532 0.3967 0.085 Uiso 1 1 calc R . .
C28B C 0.1632(8) 0.0472(5) 0.2775(5) 0.068(4) Uani 1 1 d . . .
H28D H 0.1447 0.0871 0.2948 0.102 Uiso 1 1 calc R . .
H28E H 0.1448 0.0490 0.2404 0.102 Uiso 1 1 calc R . .
H28F H 0.2296 0.0425 0.2809 0.102 Uiso 1 1 calc R . .
O31B O 0.0790(4) -0.1888(3) 0.2102(2) 0.0237(12) Uani 1 1 d . . .
H31B H 0.1284 -0.1761 0.1894 0.035 Uiso 1 1 calc R . .
B32B B -0.0139(6) -0.1871(4) 0.1828(4) 0.023(2) Uani 1 1 d . . .
C41B C -0.0878(3) -0.1910(2) 0.23151(17) 0.0249(19) Uani 1 1 d G . .
C42B C -0.1257(4) -0.13499(19) 0.2511(2) 0.0268(19) Uani 1 1 d G . .
C43B C -0.1806(4) -0.1378(2) 0.2943(2) 0.033(2) Uani 1 1 d G . .
C44B C -0.1977(3) -0.1966(3) 0.31797(17) 0.032(2) Uani 1 1 d G . .
C45B C -0.1598(4) -0.2526(2) 0.2984(2) 0.029(2) Uani 1 1 d G . .
C46B C -0.1049(3) -0.2498(2) 0.2552(2) 0.0267(19) Uani 1 1 d G . .
F42B F -0.1084(3) -0.0774(2) 0.23303(19) 0.0335(12) Uani 1 1 d . . .
F43B F -0.2155(3) -0.0838(3) 0.3138(2) 0.0430(14) Uani 1 1 d . . .
F44B F -0.2535(3) -0.1991(3) 0.35913(19) 0.0449(14) Uani 1 1 d . . .
F45B F -0.1768(3) -0.3092(2) 0.3219(2) 0.0418(13) Uani 1 1 d . . .
F46B F -0.0695(3) -0.3040(2) 0.23935(19) 0.0332(12) Uani 1 1 d . . .
C51B C -0.0186(4) -0.2484(2) 0.13850(18) 0.0248(19) Uani 1 1 d G . .
C52B C -0.0950(3) -0.2868(3) 0.1297(2) 0.031(2) Uani 1 1 d G . .
C53B C -0.0932(3) -0.3360(3) 0.0930(2) 0.033(2) Uani 1 1 d G . .
C54B C -0.0150(4) -0.3469(2) 0.0650(2) 0.038(2) Uani 1 1 d G . .
C55B C 0.0615(3) -0.3084(3) 0.0738(2) 0.033(2) Uani 1 1 d G . .
C56B C 0.0597(3) -0.2592(2) 0.1106(2) 0.0269(19) Uani 1 1 d G . .
F52B F -0.1719(3) -0.2792(2) 0.15342(19) 0.0337(12) Uani 1 1 d . . .
F53B F -0.1667(4) -0.3721(3) 0.0840(2) 0.0489(15) Uani 1 1 d . . .
F54B F -0.0145(4) -0.3957(3) 0.0300(2) 0.0543(16) Uani 1 1 d . . .
F55B F 0.1365(4) -0.3200(3) 0.0469(2) 0.0513(15) Uani 1 1 d . . .
F56B F 0.1321(3) -0.2223(2) 0.11392(19) 0.0362(12) Uani 1 1 d . . .
C61B C -0.0251(3) -0.1204(2) 0.14451(19) 0.0236(18) Uani 1 1 d G . .
C62B C 0.0470(3) -0.0798(3) 0.1332(2) 0.029(2) Uani 1 1 d G . .
C63B C 0.0332(3) -0.0283(2) 0.0993(2) 0.032(2) Uani 1 1 d G . .
C64B C -0.0527(4) -0.0172(2) 0.07662(19) 0.034(2) Uani 1 1 d G . .
C65B C -0.1248(3) -0.0578(3) 0.0879(2) 0.030(2) Uiso 1 1 d G . .
C66B C -0.1110(3) -0.1094(2) 0.1219(2) 0.0276(19) Uiso 1 1 d G . .
F62B F 0.1305(3) -0.0868(2) 0.1532(2) 0.0420(14) Uani 1 1 d . . .
F63B F 0.1021(3) 0.0107(3) 0.0879(2) 0.0471(14) Uani 1 1 d . . .
F64B F -0.0650(4) 0.0316(2) 0.04210(19) 0.0444(14) Uani 1 1 d . . .
F65B F -0.2066(3) -0.0474(2) 0.06537(18) 0.0396(13) Uani 1 1 d . . .
F66B F -0.1803(3) -0.1462(2) 0.13056(19) 0.0334(12) Uani 1 1 d . . .
C71 C 0.2691(7) 0.4981(5) -0.0369(5) 0.073(4) Uani 1 1 d D . .
H71A H 0.2667 0.5002 -0.0756 0.087 Uiso 1 1 calc R . .
H71B H 0.2514 0.4540 -0.0267 0.087 Uiso 1 1 calc R . .
Cl72 Cl 0.3791(3) 0.5123(3) -0.01493(16) 0.132(2) Uani 1 1 d D . .
Cl73 Cl 0.1926(3) 0.5510(2) -0.0134(2) 0.1291(18) Uani 1 1 d D . .
C81 C -0.1059(8) 0.7839(5) -0.0498(4) 0.077(4) Uani 0.50 1 d PD A 1
H81A H -0.0517 0.7715 -0.0695 0.092 Uiso 0.50 1 calc PR A 1
H81B H -0.1458 0.8110 -0.0726 0.092 Uiso 0.50 1 calc PR A 1
Cl82 Cl -0.0733(2) 0.82556(15) 0.00600(11) 0.0753(10) Uani 0.50 1 d PD A 1
Cl83 Cl -0.1672(4) 0.7122(3) -0.0291(2) 0.0667(18) Uani 0.50 1 d PD A 1
C84 C -0.1059(8) 0.7839(5) -0.0498(4) 0.077(4) Uani 0.50 1 d PD B 2
H84A H -0.1731 0.7799 -0.0503 0.092 Uiso 0.50 1 calc PR B 2
H84B H -0.0901 0.8105 -0.0803 0.092 Uiso 0.50 1 calc PR B 2
Cl85 Cl -0.0733(2) 0.82556(15) 0.00600(11) 0.0753(10) Uani 0.50 1 d PD B 2
Cl86 Cl -0.0651(4) 0.7149(3) -0.0579(2) 0.0709(19) Uani 0.50 1 d PD B 2
C91 C 0.3527(12) -0.4306(10) 0.5049(8) 0.241(16) Uani 1 1 d D . .
H91A H 0.4013 -0.4398 0.5316 0.289 Uiso 1 1 calc R . .
H91B H 0.3366 -0.4726 0.4889 0.289 Uiso 1 1 calc R . .
Cl92 Cl 0.2629(3) -0.41061(18) 0.53890(17) 0.1068(14) Uani 1 1 d D . .
Cl93 Cl 0.4008(4) -0.3934(4) 0.4618(2) 0.202(3) Uani 1 1 d D . .

loop_
_atom_site_aniso_label
_atom_site_aniso_U_11
_atom_site_aniso_U_22
_atom_site_aniso_U_33
_atom_site_aniso_U_23
_atom_site_aniso_U_13
_atom_site_aniso_U_12
Pt1A 0.02490(18) 0.02106(18) 0.02132(18) -0.00100(14) -0.00239(13) 0.00115(14)
N1A 0.030(4) 0.016(3) 0.027(4) 0.002(3) -0.001(3) -0.002(3)
C2A 0.026(5) 0.023(4) 0.035(5) -0.003(4) 0.004(4) -0.003(4)
C3A 0.037(5) 0.031(5) 0.031(5) 0.011(4) -0.005(4) -0.005(4)
C4A 0.045(6) 0.023(5) 0.036(5) 0.003(4) -0.006(5) 0.000(4)
C5A 0.044(5) 0.026(5) 0.029(5) -0.002(4) -0.012(4) 0.011(4)
C6A 0.027(5) 0.036(5) 0.022(4) -0.004(4) -0.007(4) 0.000(4)
C7A 0.031(5) 0.028(5) 0.025(5) -0.007(4) -0.005(4) -0.001(4)
O8A 0.043(4) 0.050(4) 0.036(4) -0.010(3) 0.003(3) 0.016(3)
C9A 0.034(5) 0.030(5) 0.016(4) -0.007(4) 0.007(4) -0.003(4)
C10A 0.043(6) 0.030(5) 0.030(5) -0.004(4) 0.013(4) -0.006(4)
C11A 0.061(7) 0.070(8) 0.015(5) 0.005(5) -0.010(5) -0.006(6)
C12A 0.054(6) 0.048(6) 0.022(5) 0.002(5) -0.006(5) 0.003(5)
C13A 0.039(5) 0.038(5) 0.026(5) -0.004(4) -0.003(4) 0.006(4)
N14A 0.028(4) 0.031(4) 0.019(4) -0.003(3) -0.002(3) 0.001(3)
C21A 0.023(4) 0.025(5) 0.029(5) 0.002(4) -0.006(4) -0.001(4)
C22A 0.033(5) 0.022(5) 0.041(6) -0.001(4) 0.002(4) 0.001(4)
C23A 0.037(6) 0.031(5) 0.054(7) 0.003(5) -0.003(5) 0.003(4)
C24A 0.031(5) 0.034(6) 0.058(7) 0.011(5) -0.003(5) 0.001(4)
C25A 0.034(5) 0.050(6) 0.034(5) 0.018(5) 0.002(4) -0.004(5)
C26A 0.035(5) 0.025(5) 0.026(5) -0.003(4) -0.001(4) 0.003(4)
C27A 0.050(7) 0.027(6) 0.115(11) -0.003(6) 0.015(7) 0.004(5)
C28A 0.060(7) 0.049(7) 0.048(7) 0.013(5) 0.008(6) -0.008(5)
O31A 0.022(3) 0.028(3) 0.020(3) -0.006(2) 0.004(2) -0.002(2)
B32A 0.021(5) 0.024(5) 0.027(5) 0.003(4) -0.006(4) -0.003(4)
C41A 0.030(5) 0.030(5) 0.021(4) 0.006(4) 0.003(4) -0.008(4)
C42A 0.036(5) 0.029(5) 0.023(5) 0.000(4) -0.001(4) -0.003(4)
C43A 0.040(5) 0.044(6) 0.018(4) 0.002(4) -0.002(4) -0.010(5)
C44A 0.066(7) 0.017(4) 0.024(5) -0.003(4) 0.001(5) -0.006(5)
C45A 0.044(6) 0.024(5) 0.025(5) -0.007(4) 0.012(4) 0.003(4)
C46A 0.027(5) 0.025(5) 0.028(5) 0.003(4) -0.003(4) -0.002(4)
F42A 0.029(3) 0.040(3) 0.035(3) -0.004(2) -0.003(2) -0.001(2)
F43A 0.044(3) 0.047(3) 0.037(3) -0.009(3) -0.007(3) -0.012(3)
F44A 0.088(4) 0.030(3) 0.037(3) -0.015(3) -0.009(3) -0.007(3)
F45A 0.062(4) 0.032(3) 0.041(3) -0.011(3) 0.007(3) 0.013(3)
F46A 0.030(3) 0.035(3) 0.042(3) -0.006(2) -0.002(2) 0.008(2)
C51A 0.037(5) 0.017(4) 0.030(5) -0.003(4) -0.002(4) 0.001(4)
C52A 0.022(4) 0.027(5) 0.028(5) 0.000(4) 0.005(4) -0.001(4)
C53A 0.042(5) 0.023(5) 0.031(5) 0.005(4) -0.004(4) 0.011(4)
C54A 0.045(6) 0.027(5) 0.028(5) 0.004(4) 0.003(4) -0.008(4)
C55A 0.028(5) 0.036(5) 0.027(5) -0.005(4) 0.005(4) -0.008(4)
C56A 0.038(5) 0.024(5) 0.022(4) 0.000(4) 0.008(4) 0.001(4)
F52A 0.027(3) 0.040(3) 0.035(3) 0.007(2) 0.001(2) 0.002(2)
F53A 0.051(3) 0.043(3) 0.045(3) 0.017(3) -0.002(3) 0.015(3)
F54A 0.069(4) 0.037(3) 0.038(3) 0.016(3) 0.007(3) 0.003(3)
F55A 0.041(3) 0.063(4) 0.033(3) 0.005(3) 0.008(3) -0.010(3)
F56A 0.035(3) 0.042(3) 0.028(3) 0.000(2) 0.002(2) 0.006(2)
C61A 0.018(4) 0.020(4) 0.026(4) 0.003(3) -0.003(3) 0.005(3)
C62A 0.025(5) 0.033(5) 0.027(5) -0.005(4) 0.002(4) 0.006(4)
C63A 0.028(5) 0.027(5) 0.026(5) -0.006(4) -0.005(4) 0.003(4)
C64A 0.018(4) 0.074(7) 0.026(5) 0.007(5) -0.001(4) 0.008(5)
F62A 0.032(3) 0.026(3) 0.036(3) 0.001(2) -0.001(2) -0.005(2)
F63A 0.041(3) 0.049(3) 0.044(3) -0.018(3) -0.002(3) 0.017(3)
F64A 0.040(3) 0.071(4) 0.027(3) 0.000(3) 0.009(3) 0.012(3)
F65A 0.040(3) 0.049(3) 0.039(3) 0.014(3) 0.004(2) -0.010(3)
F66A 0.048(3) 0.023(3) 0.033(3) 0.005(2) 0.006(2) -0.003(2)
Pt1B 0.02444(18) 0.01989(17) 0.02301(18) 0.00018(14) -0.00222(13) 0.00052(14)
N1B 0.028(4) 0.027(4) 0.023(4) -0.004(3) -0.005(3) 0.002(3)
C2B 0.031(5) 0.026(5) 0.026(5) -0.002(4) -0.006(4) 0.003(4)
C3B 0.048(6) 0.033(5) 0.032(5) 0.004(4) -0.008(5) -0.004(5)
C4B 0.070(7) 0.039(6) 0.024(5) 0.000(4) -0.011(5) 0.001(5)
C5B 0.043(5) 0.029(5) 0.021(5) 0.006(4) 0.000(4) 0.006(4)
C6B 0.038(5) 0.024(5) 0.023(5) 0.002(4) 0.004(4) -0.002(4)
C7B 0.030(5) 0.026(5) 0.035(5) 0.006(4) -0.007(4) -0.001(4)
O8B 0.046(4) 0.037(4) 0.035(4) 0.001(3) 0.000(3) -0.011(3)
C9B 0.020(4) 0.021(4) 0.035(5) 0.001(4) -0.005(4) -0.003(3)
C10B 0.040(5) 0.023(5) 0.033(5) 0.002(4) 0.002(4) 0.003(4)
C11B 0.040(5) 0.022(5) 0.033(5) -0.009(4) -0.010(4) -0.001(4)
C12B 0.029(5) 0.033(5) 0.039(6) -0.013(4) 0.006(4) 0.002(4)
C13B 0.028(5) 0.032(5) 0.039(6) -0.005(4) 0.006(4) -0.002(4)
N14B 0.024(4) 0.017(3) 0.031(4) -0.003(3) -0.002(3) 0.005(3)
C21B 0.018(4) 0.033(5) 0.033(5) -0.006(4) -0.008(4) 0.011(4)
C22B 0.039(6) 0.031(5) 0.041(6) -0.003(5) -0.007(5) 0.003(4)
C23B 0.046(6) 0.039(6) 0.022(5) -0.008(4) -0.006(4) 0.014(5)
C24B 0.043(6) 0.029(5) 0.056(7) -0.016(5) -0.009(5) -0.002(5)
C25B 0.030(5) 0.027(5) 0.062(7) -0.003(5) -0.005(5) 0.006(4)
C26B 0.022(4) 0.021(4) 0.046(6) 0.000(4) 0.000(4) -0.001(4)
C27B 0.072(8) 0.052(7) 0.047(7) -0.015(6) 0.005(6) 0.016(6)
C28B 0.079(9) 0.021(5) 0.104(11) -0.003(6) -0.011(8) 0.004(6)
O31B 0.024(3) 0.029(3) 0.018(3) 0.006(2) 0.004(2) 0.003(2)
B32B 0.021(5) 0.024(5) 0.024(5) 0.005(4) 0.007(4) -0.002(4)
C41B 0.021(4) 0.030(5) 0.023(4) -0.003(4) -0.009(4) -0.003(4)
C42B 0.031(5) 0.018(4) 0.031(5) -0.003(4) -0.003(4) -0.004(4)
C43B 0.035(5) 0.038(6) 0.025(5) -0.006(4) -0.003(4) -0.001(4)
C44B 0.023(5) 0.053(6) 0.020(5) 0.000(4) -0.001(4) -0.005(4)
C45B 0.028(5) 0.027(5) 0.031(5) 0.000(4) -0.008(4) 0.002(4)
C46B 0.024(5) 0.034(5) 0.022(4) 0.008(4) -0.005(4) -0.003(4)
F42B 0.046(3) 0.022(3) 0.032(3) -0.005(2) 0.007(2) 0.002(2)
F43B 0.043(3) 0.054(4) 0.032(3) -0.012(3) 0.002(3) 0.014(3)
F44B 0.046(3) 0.065(4) 0.024(3) -0.003(3) 0.011(3) -0.006(3)
F45B 0.043(3) 0.044(3) 0.038(3) 0.013(3) -0.001(3) -0.018(3)
F46B 0.038(3) 0.021(3) 0.041(3) 0.001(2) -0.004(2) 0.001(2)
C51B 0.033(5) 0.025(5) 0.016(4) 0.005(4) 0.001(4) 0.004(4)
C52B 0.029(5) 0.034(5) 0.031(5) 0.006(4) -0.006(4) 0.000(4)
C53B 0.036(5) 0.030(5) 0.030(5) -0.007(4) -0.008(4) -0.007(4)
C54B 0.058(6) 0.031(5) 0.025(5) -0.007(4) -0.001(5) 0.005(5)
C55B 0.039(5) 0.036(5) 0.023(5) 0.000(4) 0.006(4) 0.007(4)
C56B 0.034(5) 0.026(5) 0.020(4) 0.001(4) -0.002(4) 0.000(4)
F52B 0.026(3) 0.035(3) 0.040(3) -0.007(2) 0.003(2) -0.007(2)
F53B 0.051(3) 0.043(3) 0.051(4) -0.017(3) -0.007(3) -0.009(3)
F54B 0.082(4) 0.043(3) 0.038(3) -0.022(3) -0.003(3) 0.007(3)
F55B 0.057(4) 0.056(4) 0.041(3) -0.005(3) 0.022(3) 0.007(3)
F56B 0.034(3) 0.039(3) 0.036(3) -0.001(2) 0.008(2) -0.004(2)
C61B 0.027(4) 0.023(4) 0.021(4) -0.003(4) 0.001(4) 0.003(4)
C62B 0.026(5) 0.027(5) 0.033(5) 0.000(4) 0.003(4) 0.001(4)
C63B 0.036(5) 0.027(5) 0.031(5) 0.006(4) 0.001(4) -0.001(4)
C64B 0.062(6) 0.029(5) 0.012(4) -0.003(4) 0.002(4) 0.010(5)
F62B 0.029(3) 0.045(3) 0.051(4) 0.016(3) -0.005(3) -0.006(2)
F63B 0.044(3) 0.043(3) 0.055(4) 0.016(3) 0.005(3) -0.003(3)
F64B 0.062(4) 0.037(3) 0.033(3) 0.016(3) -0.003(3) 0.008(3)
F65B 0.038(3) 0.051(3) 0.029(3) 0.003(3) -0.010(2) 0.013(3)
F66B 0.032(3) 0.033(3) 0.035(3) 0.001(2) -0.008(2) -0.003(2)
C71 0.078(9) 0.070(9) 0.072(9) -0.021(7) 0.027(7) 0.000(7)
Cl72 0.085(3) 0.218(5) 0.091(3) 0.093(3) -0.019(2) -0.055(3)
Cl73 0.144(4) 0.081(3) 0.166(5) 0.007(3) 0.067(4) 0.036(3)
C81 0.067(9) 0.116(12) 0.047(7) -0.017(8) 0.006(6) -0.032(8)
Cl82 0.114(3) 0.065(2) 0.0452(17) -0.0165(15) -0.0163(18) 0.0104(19)
Cl83 0.077(4) 0.057(4) 0.064(4) 0.012(3) -0.033(3) -0.008(3)
C84 0.067(9) 0.116(12) 0.047(7) -0.017(8) 0.006(6) -0.032(8)
Cl85 0.114(3) 0.065(2) 0.0452(17) -0.0165(15) -0.0163(18) 0.0104(19)
Cl86 0.080(4) 0.075(4) 0.057(4) -0.028(3) -0.012(3) 0.029(3)
C91 0.17(2) 0.31(3) 0.24(3) 0.22(3) -0.02(2) -0.04(2)
Cl92 0.151(4) 0.071(3) 0.100(3) 0.031(2) 0.021(3) 0.017(3)
Cl93 0.105(4) 0.388(10) 0.114(4) -0.090(6) 0.007(3) -0.067(5)

loop_
_atom_type_symbol
_atom_type_description
_atom_type_scat_dispersion_real
_atom_type_scat_dispersion_imag
_atom_type_scat_source
C C 0.0033 0.0016 'International Tables Vol C Tables 4.2.6.8 and 6.1.1.4'
H H 0.0000 0.0000 'International Tables Vol C Tables 4.2.6.8 and 6.1.1.4'
B B 0.0013 0.0007 'International Tables Vol C Tables 4.2.6.8 and 6.1.1.4'
N N 0.0061 0.0033 'International Tables Vol C Tables 4.2.6.8 and 6.1.1.4'
O O 0.0106 0.0060 'International Tables Vol C Tables 4.2.6.8 and 6.1.1.4'
F F 0.0171 0.0103 'International Tables Vol C Tables 4.2.6.8 and 6.1.1.4'
Cl Cl 0.1484 0.1585 'International Tables Vol C Tables 4.2.6.8 and 6.1.1.4'
Pt Pt -1.7033 8.3905 'International Tables Vol C Tables 4.2.6.8 and 6.1.1.4'

loop_
_geom_angle_atom_site_label_1
_geom_angle_atom_site_label_2
_geom_angle_atom_site_label_3
_geom_angle
N14A Pt1A C21A 90.7(3)
N14A Pt1A O31A 178.0(2)
C21A Pt1A O31A 90.6(3)
N14A Pt1A N1A 90.1(3)
C21A Pt1A N1A 176.9(3)
O31A Pt1A N1A 88.7(2)
C2A N1A C6A 119.6(7)
C2A N1A Pt1A 122.9(6)
C6A N1A Pt1A 116.8(6)
N1A C2A C3A 122.2(8)
C4A C3A C2A 119.5(8)
C3A C4A C5A 118.7(8)
C4A C5A C6A 118.9(8)
N1A C6A C5A 121.0(8)
N1A C6A C7A 120.3(8)
C5A C6A C7A 118.7(8)
O8A C7A C6A 121.9(8)
O8A C7A C9A 118.3(8)
C6A C7A C9A 118.9(7)
N14A C9A C10A 120.7(8)
N14A C9A C7A 121.2(7)
C10A C9A C7A 118.0(8)
C9A C10A C11A 118.3(9)
C12A C11A C10A 121.0(9)
C11A C12A C13A 118.6(9)
N14A C13A C12A 120.9(8)
C13A N14A C9A 120.2(7)
C13A N14A Pt1A 120.9(6)
C9A N14A Pt1A 118.8(5)
C22A C21A C26A 118.6(8)
C22A C21A Pt1A 121.9(6)
C26A C21A Pt1A 119.5(6)
C21A C22A C23A 122.4(8)
C24A C23A C22A 117.5(9)
C24A C23A C27A 121.9(9)
C22A C23A C27A 120.6(9)
C25A C24A C23A 121.6(9)
C24A C25A C26A 120.8(9)
C24A C25A C28A 121.0(9)
C26A C25A C28A 118.2(9)
C21A C26A C25A 119.0(8)
B32A O31A Pt1A 129.6(5)
O31A B32A C61A 104.2(6)
O31A B32A C41A 110.2(6)
C61A B32A C41A 113.8(6)
O31A B32A C51A 108.6(6)
C61A B32A C51A 117.9(6)
C41A B32A C51A 102.1(6)
C42A C41A C46A 120.0
C42A C41A B32A 116.4(4)
C46A C41A B32A 123.6(4)
F42A C42A C43A 117.6(4)
F42A C42A C41A 122.4(4)
C43A C42A C41A 120.0
F43A C43A C44A 119.1(5)
F43A C43A C42A 120.9(5)
C44A C43A C42A 120.0
F44A C44A C43A 120.4(5)
F44A C44A C45A 119.5(5)
C43A C44A C45A 120.0
F45A C45A C46A 119.9(5)
F45A C45A C44A 120.0(5)
C46A C45A C44A 120.0
F46A C46A C45A 117.1(4)
F46A C46A C41A 122.9(4)
C45A C46A C41A 120.0
C52A C51A C56A 120.0
C52A C51A B32A 122.9(4)
C56A C51A B32A 117.1(4)
F52A C52A C51A 123.7(4)
F52A C52A C53A 116.3(4)
C51A C52A C53A 120.0
F53A C53A C54A 120.0(4)
F53A C53A C52A 120.0(4)
C54A C53A C52A 120.0
F54A C54A C53A 119.5(5)
F54A C54A C55A 120.5(5)
C53A C54A C55A 120.0
F55A C55A C56A 120.5(5)
F55A C55A C54A 119.5(4)
C56A C55A C54A 120.0
F56A C56A C55A 116.4(4)
F56A C56A C51A 123.5(4)
C55A C56A C51A 120.0
C62A C61A C66A 120.0
C62A C61A B32A 120.3(4)
C66A C61A B32A 119.4(4)
F62A C62A C61A 122.7(4)
F62A C62A C63A 117.3(4)
C61A C62A C63A 120.0
F63A C63A C62A 119.7(4)
F63A C63A C64A 120.3(4)
C62A C63A C64A 120.0
F64A C64A C63A 119.4(5)
F64A C64A C65A 120.6(5)
C63A C64A C65A 120.0
F65A C65A C66A 121.1(4)
F65A C65A C64A 118.9(4)
C66A C65A C64A 120.0
F66A C66A C65A 116.0(4)
F66A C66A C61A 123.9(4)
C65A C66A C61A 120.0
N1B Pt1B C21B 91.2(3)
N1B Pt1B O31B 177.8(2)
C21B Pt1B O31B 89.7(3)
N1B Pt1B N14B 89.5(3)
C21B Pt1B N14B 176.9(3)
O31B Pt1B N14B 89.7(2)
C2B N1B C6B 119.0(7)
C2B N1B Pt1B 121.4(6)
C6B N1B Pt1B 119.4(5)
N1B C2B C3B 122.5(8)
C4B C3B C2B 118.4(9)
C3B C4B C5B 120.0(9)
C6B C5B C4B 118.5(8)
C5B C6B N1B 121.5(8)
C5B C6B C7B 117.9(8)
N1B C6B C7B 120.4(7)
O8B C7B C9B 120.5(8)
O8B C7B C6B 117.6(8)
C9B C7B C6B 121.1(7)
N14B C9B C10B 122.1(8)
N14B C9B C7B 119.1(7)
C10B C9B C7B 118.8(8)
C9B C10B C11B 119.3(8)
C10B C11B C12B 118.6(8)
C11B C12B C13B 119.3(8)
N14B C13B C12B 121.4(8)
C9B N14B C13B 119.3(7)
C9B N14B Pt1B 118.3(5)
C13B N14B Pt1B 121.5(6)
C26B C21B C22B 117.5(8)
C26B C21B Pt1B 121.9(7)
C22B C21B Pt1B 120.5(7)
C21B C22B C23B 122.8(9)
C24B C23B C22B 117.4(8)
C24B C23B C27B 122.1(9)
C22B C23B C27B 120.5(9)
C23B C24B C25B 122.4(9)
C26B C25B C24B 117.6(9)
C26B C25B C28B 122.1(9)
C24B C25B C28B 120.3(9)
C21B C26B C25B 122.2(9)
B32B O31B Pt1B 129.6(5)
O31B B32B C41B 104.4(6)
O31B B32B C61B 110.8(6)
C41B B32B C61B 114.5(6)
O31B B32B C51B 107.8(6)
C41B B32B C51B 116.3(6)
C61B B32B C51B 103.0(6)
C42B C41B C46B 120.0
C42B C41B B32B 120.1(4)
C46B C41B B32B 119.7(4)
F42B C42B C41B 123.6(4)
F42B C42B C43B 116.2(4)
C41B C42B C43B 120.0
F43B C43B C42B 120.0(4)
F43B C43B C44B 120.0(4)
C42B C43B C44B 120.0
F44B C44B C43B 119.6(4)
F44B C44B C45B 120.4(4)
C43B C44B C45B 120.0
F45B C45B C46B 120.8(4)
F45B C45B C44B 119.2(4)
C46B C45B C44B 120.0
F46B C46B C45B 117.1(4)
F46B C46B C41B 122.9(4)
C45B C46B C41B 120.0
C52B C51B C56B 120.0
C52B C51B B32B 123.5(4)
C56B C51B B32B 116.5(4)
F52B C52B C51B 124.1(4)
F52B C52B C53B 115.9(4)
C51B C52B C53B 120.0
F53B C53B C54B 120.0(5)
F53B C53B C52B 120.0(5)
C54B C53B C52B 120.0
F54B C54B C53B 118.9(5)
F54B C54B C55B 121.1(5)
C53B C54B C55B 120.0
F55B C55B C56B 120.9(5)
F55B C55B C54B 119.1(5)
C56B C55B C54B 120.0
F56B C56B C55B 116.3(4)
F56B C56B C51B 123.6(4)
C55B C56B C51B 120.0
C62B C61B C66B 120.0
C62B C61B B32B 123.6(4)
C66B C61B B32B 116.3(4)
F62B C62B C63B 116.2(4)
F62B C62B C61B 123.8(4)
C63B C62B C61B 120.0
F63B C63B C62B 120.5(4)
F63B C63B C64B 119.5(4)
C62B C63B C64B 120.0
F64B C64B C65B 120.2(4)
F64B C64B C63B 119.7(4)
C65B C64B C63B 120.0
F65B C65B C64B 119.6(4)
F65B C65B C66B 120.4(4)
C64B C65B C66B 120.0
F66B C66B C65B 117.5(4)
F66B C66B C61B 122.5(4)
C65B C66B C61B 120.0
Cl73 C71 Cl72 113.5(7)
Cl82 C81 Cl83 107.2(6)
Cl93 C91 Cl92 130.0(13)

loop_
_geom_bond_atom_site_label_1
_geom_bond_atom_site_label_2
_geom_bond_distance
Pt1A N14A 1.987(6)
Pt1A C21A 2.013(8)
Pt1A O31A 2.062(5)
Pt1A N1A 2.125(6)
N1A C2A 1.306(10)
N1A C6A 1.354(10)
C2A C3A 1.395(11)
C3A C4A 1.368(12)
C4A C5A 1.388(12)
C5A C6A 1.396(12)
C6A C7A 1.487(12)
C7A O8A 1.207(10)
C7A C9A 1.521(12)
C9A N14A 1.360(10)
C9A C10A 1.381(11)
C10A C11A 1.385(13)
C11A C12A 1.353(13)
C12A C13A 1.400(12)
C13A N14A 1.334(10)
C21A C22A 1.377(11)
C21A C26A 1.409(11)
C22A C23A 1.401(12)
C23A C24A 1.399(13)
C23A C27A 1.537(13)
C24A C25A 1.347(13)
C25A C26A 1.413(12)
C25A C28A 1.541(12)
O31A B32A 1.508(10)
B32A C61A 1.667(10)
B32A C41A 1.707(10)
B32A C51A 1.713(10)
C41A C42A 1.3900
C41A C46A 1.3900
C42A F42A 1.298(6)
C42A C43A 1.3900
C43A F43A 1.333(6)
C43A C44A 1.3900
C44A F44A 1.351(6)
C44A C45A 1.3900
C45A F45A 1.331(6)
C45A C46A 1.3900
C46A F46A 1.318(6)
C51A C52A 1.3900
C51A C56A 1.3900
C52A F52A 1.307(6)
C52A C53A 1.3900
C53A F53A 1.337(6)
C53A C54A 1.3900
C54A F54A 1.352(6)
C54A C55A 1.3900
C55A F55A 1.331(6)
C55A C56A 1.3900
C56A F56A 1.302(6)
C61A C62A 1.3900
C61A C66A 1.3900
C62A F62A 1.311(6)
C62A C63A 1.3900
C63A F63A 1.344(6)
C63A C64A 1.3900
C64A F64A 1.348(6)
C64A C65A 1.3900
C65A F65A 1.327(6)
C65A C66A 1.3900
C66A F66A 1.301(6)
Pt1B N1B 1.987(6)
Pt1B C21B 2.009(8)
Pt1B O31B 2.059(5)
Pt1B N14B 2.133(6)
N1B C2B 1.312(10)
N1B C6B 1.373(10)
C2B C3B 1.397(12)
C3B C4B 1.358(12)
C4B C5B 1.400(12)
C5B C6B 1.362(11)
C6B C7B 1.512(12)
C7B O8B 1.214(10)
C7B C9B 1.488(12)
C9B N14B 1.337(10)
C9B C10B 1.380(11)
C10B C11B 1.381(12)
C11B C12B 1.382(12)
C12B C13B 1.393(11)
C13B N14B 1.337(10)
C21B C26B 1.385(12)
C21B C22B 1.386(12)
C22B C23B 1.402(12)
C23B C24B 1.374(13)
C23B C27B 1.526(12)
C24B C25B 1.399(13)
C25B C26B 1.399(12)
C25B C28B 1.480(14)
O31B B32B 1.515(10)
B32B C41B 1.679(10)
B32B C61B 1.701(10)
B32B C51B 1.705(10)
C41B C42B 1.3900
C41B C46B 1.3900
C42B F42B 1.309(6)
C42B C43B 1.3900
C43B F43B 1.336(6)
C43B C44B 1.3900
C44B F44B 1.355(6)
C44B C45B 1.3900
C45B F45B 1.347(6)
C45B C46B 1.3900
C46B F46B 1.310(6)
C51B C52B 1.3900
C51B C56B 1.3900
C52B F52B 1.308(6)
C52B C53B 1.3900
C53B F53B 1.326(6)
C53B C54B 1.3900
C54B F54B 1.354(6)
C54B C55B 1.3900
C55B F55B 1.339(6)
C55B C56B 1.3900
C56B F56B 1.311(6)
C61B C62B 1.3900
C61B C66B 1.3900
C62B F62B 1.321(6)
C62B C63B 1.3900
C63B F63B 1.336(6)
C63B C64B 1.3900
C64B F64B 1.354(6)
C64B C65B 1.3900
C65B F65B 1.334(6)
C65B C66B 1.3900
C66B F66B 1.298(6)
C71 Cl73 1.695(10)
C71 Cl72 1.719(10)
C81 Cl82 1.723(9)
C81 Cl83 1.827(11)
C91 Cl93 1.537(13)
C91 Cl92 1.655(16)

loop_
_geom_hbond_atom_site_label_D
_geom_hbond_atom_site_label_H
_geom_hbond_atom_site_label_A
_geom_hbond_distance_DH
_geom_hbond_distance_HA
_geom_hbond_distance_DA
_geom_hbond_angle_DHA
O31A H31A F46A 0.95 2.04 2.670(7) 122.1
O31A H31A F56A 0.95 2.14 2.683(7) 115.0
O31B H31B F62B 0.95 2.07 2.694(7) 121.4
O31B H31B F56B 0.95 2.16 2.698(7) 114.8
